data_4125481
loop_
_publ_author_name
'Murphy, Michael J.'
'Zenere, Katrina A.'
'Ragon, Florence'
'Southon, Peter D.'
'Kepert, Cameron J.'
'Neville, Suzanne M.'

_publ_section_title
;
 Guest Programmable Multistep Spin Crossover in a Porous 2-D Hofmann-Type
 Material.
;
_journal_issue 3
_journal_name_full 'Journal of the American Chemical Society'
_journal_page_first 1330
_journal_page_last 1335
_journal_paper_doi 10.1021/jacs.6b12465
_journal_volume 139
_journal_year 2017
_chemical_formula_moiety 'C22 H16 Fe N12 Pd, C2 O, O'
_chemical_formula_sum 'C24 H16 Fe N12 O2 Pd'
_chemical_formula_weight 666.74
_chemical_name_common 1.(Et,H2O)
_chemical_name_systematic
; 
 ? 
;
_space_group_IT_number 15
_space_group_name_Hall '-C 2yc'
_symmetry_cell_setting monoclinic
_symmetry_space_group_name_Hall '-C 2yc'
_symmetry_space_group_name_H-M 'C 1 2/c 1'
_atom_sites_solution_hydrogens geom
_atom_sites_solution_primary direct
_atom_sites_solution_secondary difmap
_audit_creation_date '9 November 2005'
_audit_creation_method SHELXL-97
_cell_angle_alpha 90.00
_cell_angle_beta 110.036(5)
_cell_angle_gamma 90.00
_cell_formula_units_Z 8
_cell_length_a 26.5335(9)
_cell_length_b 7.4453(3)
_cell_length_c 29.3511(9)
_cell_measurement_reflns_used 19995
_cell_measurement_temperature 200(2)
_cell_measurement_theta_max 29.2990
_cell_measurement_theta_min 3.3320
_cell_volume 5447.4(4)
_computing_cell_refinement
;
CrysAlisPro, Agilent Technologies,
Version 1.171.36.28 (release 01-02-2013 CrysAlis171 .NET)
(compiled Feb  1 2013,16:14:44)
;
_computing_data_collection
;
CrysAlisPro, Agilent Technologies,
Version 1.171.36.28 (release 01-02-2013 CrysAlis171 .NET)
(compiled Feb  1 2013,16:14:44)
;
_computing_data_reduction
;
CrysAlisPro, Agilent Technologies,
Version 1.171.36.28 (release 01-02-2013 CrysAlis171 .NET)
(compiled Feb  1 2013,16:14:44)
;
_computing_molecular_graphics 'POV-RAY, WebLab Viewer'
_computing_structure_refinement 'SHELXL-97 (Sheldrick, 1997)'
_computing_structure_solution 'SHELXS-97 (Sheldrick, 1990)'
_diffrn_ambient_temperature 200(2)
_diffrn_detector_area_resol_mean 10.5861
_diffrn_measured_fraction_theta_full 0.999
_diffrn_measured_fraction_theta_max 0.946
_diffrn_measurement_device_type 'SuperNova, Dual, Cu at zero, Atlas'
_diffrn_measurement_method '\w scans'
_diffrn_radiation_monochromator mirror
_diffrn_radiation_source 'SuperNova (Mo) X-ray Source'
_diffrn_radiation_type MoK\a
_diffrn_radiation_wavelength 0.71073
_diffrn_reflns_av_R_equivalents 0.0435
_diffrn_reflns_av_sigmaI/netI 0.0292
_diffrn_reflns_limit_h_max 36
_diffrn_reflns_limit_h_min -36
_diffrn_reflns_limit_k_max 10
_diffrn_reflns_limit_k_min -10
_diffrn_reflns_limit_l_max 40
_diffrn_reflns_limit_l_min -40
_diffrn_reflns_number 69768
_diffrn_reflns_theta_full 27.50
_diffrn_reflns_theta_max 29.64
_diffrn_reflns_theta_min 2.84
_diffrn_standards_decay_% 0
_diffrn_standards_interval_count 0
_diffrn_standards_interval_time 0
_diffrn_standards_number 0
_exptl_absorpt_coefficient_mu 1.239
_exptl_absorpt_correction_T_max 1.00000
_exptl_absorpt_correction_T_min 0.63990
_exptl_absorpt_correction_type multi-scan
_exptl_absorpt_process_details
;
CrysAlisPro, Agilent Technologies,
Version 1.171.36.28 (release 01-02-2013 CrysAlis171 .NET)
(compiled Feb  1 2013,16:14:44)
Empirical absorption correction using spherical harmonics,
 implemented in SCALE3 ABSPACK scaling algorithm.
;
_exptl_crystal_colour yellow
_exptl_crystal_density_diffrn 1.638
_exptl_crystal_density_method 'not measured'
_exptl_crystal_description plate
_exptl_crystal_F_000 2696
_exptl_crystal_size_max 0.26
_exptl_crystal_size_mid 0.21
_exptl_crystal_size_min 0.16
_refine_diff_density_max 4.000
_refine_diff_density_min -2.693
_refine_diff_density_rms 0.177
_refine_ls_extinction_method none
_refine_ls_goodness_of_fit_ref 1.060
_refine_ls_hydrogen_treatment mixed
_refine_ls_matrix_type full
_refine_ls_number_parameters 357
_refine_ls_number_reflns 7278
_refine_ls_number_restraints 8
_refine_ls_restrained_S_all 1.070
_refine_ls_R_factor_all 0.0869
_refine_ls_R_factor_gt 0.0626
_refine_ls_shift/su_max 0.000
_refine_ls_shift/su_mean 0.000
_refine_ls_structure_factor_coef Fsqd
_refine_ls_weighting_details 'calc w=1/[\s^2^(Fo^2^)+(0.0675P)^2^+116.6687P] where P=(Fo^2^+2Fc^2^)/3'
_refine_ls_weighting_scheme calc
_refine_ls_wR_factor_gt 0.1669
_refine_ls_wR_factor_ref 0.1856
_reflns_number_gt 5122
_reflns_number_total 7278
_reflns_threshold_expression >2sigma(I)
_cod_data_source_file ja6b12465_si_006.cif
_cod_data_source_block global
_cod_depositor_comments 'Adding full bibliography for 4125479--4125481.cif.'
_cod_original_cell_volume 5447.4(3)
_cod_original_sg_symbol_H-M 'C 2/c'
_cod_database_code 4125481

loop_
_symmetry_equiv_pos_as_xyz
'x, y, z'
'-x, y, -z+1/2'
'x+1/2, y+1/2, z'
'-x+1/2, y+1/2, -z+1/2'
'-x, -y, -z'
'x, -y, z-1/2'
'-x+1/2, -y+1/2, -z'
'x+1/2, -y+1/2, z-1/2'

loop_
_atom_site_label
_atom_site_type_symbol
_atom_site_fract_x
_atom_site_fract_y
_atom_site_fract_z
_atom_site_U_iso_or_equiv
_atom_site_adp_type
_atom_site_occupancy
_atom_site_symmetry_multiplicity
_atom_site_calc_flag
_atom_site_refinement_flags
_atom_site_disorder_assembly
_atom_site_disorder_group
CE2A C 0.7102(9) 0.784(3) 0.2029(9) 0.077(2) Uiso 0.458(8) 1 d PD A 1
CE1A C 0.6554(9) 0.775(3) 0.1650(8) 0.077(2) Uiso 0.458(8) 1 d PD A 1
OE1A O 0.7144(7) 1.010(2) 0.2108(7) 0.077(2) Uiso 0.458(8) 1 d PD A 1
CE2B C 0.6954(8) 1.339(2) 0.1919(7) 0.077(2) Uiso 0.542(8) 1 d PD A 2
CE1B C 0.6506(8) 1.267(3) 0.1421(7) 0.077(2) Uiso 0.542(8) 1 d PD A 2
OE1B O 0.7114(6) 1.153(2) 0.2106(5) 0.077(2) Uiso 0.542(8) 1 d PD A 2
OW1 O 0.6201(4) 0.4926(12) 0.1709(4) 0.098(3) Uiso 1 1 d . . .
Pd1 Pd 0.522760(15) 0.00311(5) 0.131318(12) 0.01363(12) Uani 1 1 d . . .
Fe2 Fe 0.5000 0.50343(13) 0.2500 0.0137(2) Uani 1 2 d S . .
Fe1 Fe 0.5000 0.5000 0.0000 0.0128(2) Uani 1 2 d S . .
C3 C 0.5167(2) -0.1847(7) 0.17745(18) 0.0179(10) Uani 1 1 d . . .
N7 N 0.6689(2) 0.5432(7) 0.03000(19) 0.0273(11) Uani 1 1 d . . .
N2 N 0.5133(2) 0.3020(6) 0.20291(17) 0.0213(10) Uani 1 1 d . . .
N3 N 0.5118(2) -0.2917(6) 0.20306(17) 0.0232(10) Uani 1 1 d . . .
C2 C 0.5184(2) 0.1940(7) 0.17722(19) 0.0171(10) Uani 1 1 d . . .
N5 N 0.58223(19) 0.5139(6) -0.00021(17) 0.0210(9) Uani 1 1 d . . .
C1 C 0.5245(2) 0.1904(7) 0.08333(18) 0.0171(10) Uani 1 1 d . . .
C4 C 0.5232(2) -0.1884(7) 0.08453(19) 0.0170(10) Uani 1 1 d . . .
N10 N 0.6231(2) 0.4700(9) 0.26680(19) 0.0340(13) Uani 1 1 d . . .
N8 N 0.7229(2) 0.5555(8) 0.0593(2) 0.0306(11) Uani 1 1 d . . .
N1 N 0.5233(2) 0.2967(6) 0.05513(16) 0.0217(10) Uani 1 1 d . . .
N4 N 0.5201(2) -0.2990(6) 0.05612(17) 0.0208(10) Uani 1 1 d . . .
C14 C 0.6709(3) 0.4735(10) 0.2999(2) 0.0360(15) Uani 1 1 d . . .
H14 H 0.7035 0.4542 0.2940 0.043 Uiso 1 1 calc R . .
C20 C 0.8846(3) 0.5752(9) 0.5233(2) 0.0344(14) Uani 1 1 d . . .
H20 H 0.9138 0.5943 0.5526 0.041 Uiso 1 1 calc R . .
N12 N 0.7062(2) 0.5333(7) 0.38930(18) 0.0288(11) Uani 1 1 d . . .
C18 C 0.8503(3) 0.4690(9) 0.4415(2) 0.0329(14) Uani 1 1 d . . .
H18 H 0.8560 0.4160 0.4142 0.039 Uiso 1 1 calc R . .
C17 C 0.7984(2) 0.5179(8) 0.4384(2) 0.0269(12) Uani 1 1 d . . .
C6 C 0.6239(2) 0.5047(8) 0.0398(2) 0.0262(12) Uani 1 1 d . . .
H6 H 0.6227 0.4756 0.0709 0.031 Uiso 1 1 calc R . .
C15 C 0.6140(3) 0.5274(8) 0.3361(2) 0.0264(12) Uani 1 1 d . . .
H15 H 0.5989 0.5529 0.3604 0.032 Uiso 1 1 calc R . .
N9 N 0.5865(2) 0.5052(7) 0.29021(17) 0.0230(9) Uani 1 1 d . . .
N6 N 0.6003(2) 0.5601(8) -0.03795(19) 0.0311(12) Uani 1 1 d . . .
N11 N 0.6670(2) 0.5090(7) 0.34409(17) 0.0258(10) Uani 1 1 d . . .
C9 C 0.8311(3) 0.5807(9) 0.1203(2) 0.0327(14) Uani 1 1 d . . .
H9 H 0.8222 0.6307 0.0887 0.039 Uiso 1 1 calc R . .
C22 C 0.7905(3) 0.5957(9) 0.4780(2) 0.0293(13) Uani 1 1 d . . .
H22 H 0.7553 0.6289 0.4764 0.035 Uiso 1 1 calc R . .
C5 C 0.6520(3) 0.5764(10) -0.0184(2) 0.0334(14) Uani 1 1 d . . .
H5 H 0.6751 0.6076 -0.0358 0.040 Uiso 1 1 calc R . .
C12 C 0.8570(3) 0.4399(11) 0.2134(3) 0.0405(16) Uani 1 1 d . . .
H12 H 0.8659 0.3933 0.2453 0.049 Uiso 1 1 calc R . .
C10 C 0.8834(3) 0.5812(10) 0.1516(3) 0.0387(16) Uani 1 1 d . . .
H10 H 0.9108 0.6301 0.1412 0.046 Uiso 1 1 calc R . .
C13 C 0.8042(3) 0.4369(11) 0.1820(3) 0.0391(16) Uani 1 1 d . . .
H13 H 0.7771 0.3874 0.1926 0.047 Uiso 1 1 calc R . .
C21 C 0.8334(3) 0.6254(9) 0.5202(2) 0.0314(13) Uani 1 1 d . . .
H21 H 0.8276 0.6807 0.5471 0.038 Uiso 1 1 calc R . .
C11 C 0.8969(3) 0.5113(9) 0.1980(3) 0.0371(15) Uani 1 1 d . . .
H11 H 0.9331 0.5123 0.2192 0.045 Uiso 1 1 calc R . .
C7 C 0.7353(3) 0.4969(9) 0.1021(2) 0.0298(13) Uani 1 1 d D . .
C16 C 0.7540(3) 0.4904(9) 0.3930(2) 0.0281(12) Uani 1 1 d D . .
C19 C 0.8934(2) 0.4965(10) 0.4836(3) 0.0343(14) Uani 1 1 d . . .
H19 H 0.9285 0.4622 0.4855 0.041 Uiso 1 1 calc R . .
C8 C 0.7908(2) 0.5055(8) 0.1355(2) 0.0291(12) Uani 1 1 d . . .
H16 H 0.759(3) 0.442(10) 0.3658(18) 0.040 Uiso 1 1 d D . .
H7 H 0.716(3) 0.419(9) 0.115(3) 0.040 Uiso 1 1 d D . .

loop_
_atom_site_aniso_label
_atom_site_aniso_U_11
_atom_site_aniso_U_22
_atom_site_aniso_U_33
_atom_site_aniso_U_23
_atom_site_aniso_U_13
_atom_site_aniso_U_12
Pd1 0.0226(2) 0.00924(18) 0.00997(18) -0.00026(13) 0.00678(14) -0.00079(15)
Fe2 0.0219(5) 0.0095(4) 0.0104(4) 0.000 0.0064(4) 0.000
Fe1 0.0198(5) 0.0092(4) 0.0100(4) 0.0001(4) 0.0060(4) -0.0005(4)
C3 0.030(3) 0.014(2) 0.012(2) -0.0014(18) 0.010(2) 0.001(2)
N7 0.023(2) 0.030(3) 0.030(3) 0.000(2) 0.010(2) -0.001(2)
N2 0.028(3) 0.017(2) 0.019(2) -0.0029(18) 0.008(2) -0.0005(18)
N3 0.035(3) 0.019(2) 0.019(2) 0.0002(18) 0.013(2) -0.002(2)
C2 0.022(3) 0.013(2) 0.016(2) -0.0009(19) 0.007(2) -0.0016(19)
N5 0.020(2) 0.024(2) 0.020(2) -0.0003(19) 0.0088(17) -0.0015(19)
C1 0.021(3) 0.016(2) 0.014(2) -0.0016(19) 0.006(2) -0.0007(19)
C4 0.024(3) 0.012(2) 0.016(2) -0.0001(18) 0.008(2) -0.0008(19)
N10 0.025(3) 0.053(4) 0.024(2) -0.005(2) 0.008(2) -0.002(2)
N8 0.020(2) 0.035(3) 0.036(3) -0.003(2) 0.008(2) 0.000(2)
N1 0.033(3) 0.016(2) 0.015(2) 0.0027(17) 0.007(2) 0.0001(19)
N4 0.027(3) 0.018(2) 0.019(2) -0.0035(18) 0.011(2) -0.0009(19)
C14 0.027(3) 0.056(4) 0.024(3) -0.003(3) 0.008(2) -0.002(3)
C20 0.026(3) 0.036(3) 0.034(3) 0.005(3) 0.000(3) -0.002(3)
N12 0.024(2) 0.037(3) 0.021(2) -0.003(2) 0.0017(19) 0.000(2)
C18 0.029(3) 0.038(4) 0.031(3) 0.001(3) 0.010(3) 0.009(3)
C17 0.023(3) 0.029(3) 0.026(3) 0.003(2) 0.005(2) 0.000(2)
C6 0.021(3) 0.032(3) 0.025(3) -0.004(2) 0.008(2) -0.002(2)
C15 0.029(3) 0.028(3) 0.021(3) 0.001(2) 0.008(2) 0.002(2)
N9 0.024(2) 0.026(2) 0.019(2) -0.0014(19) 0.0069(18) 0.000(2)
N6 0.032(3) 0.039(3) 0.026(3) 0.006(2) 0.015(2) 0.002(2)
N11 0.026(2) 0.029(3) 0.020(2) 0.001(2) 0.0046(19) 0.002(2)
C9 0.030(3) 0.033(3) 0.035(3) -0.003(3) 0.010(3) -0.001(3)
C22 0.025(3) 0.034(3) 0.028(3) -0.003(3) 0.007(2) 0.003(3)
C5 0.029(3) 0.041(4) 0.033(3) 0.008(3) 0.014(3) 0.005(3)
C12 0.035(4) 0.047(4) 0.033(4) -0.001(3) 0.003(3) 0.005(3)
C10 0.029(3) 0.038(4) 0.047(4) -0.005(3) 0.011(3) -0.004(3)
C13 0.031(3) 0.044(4) 0.039(4) 0.002(3) 0.008(3) -0.003(3)
C21 0.031(3) 0.034(3) 0.024(3) -0.003(3) 0.003(3) 0.000(3)
C11 0.027(3) 0.034(3) 0.041(4) -0.009(3) -0.001(3) 0.001(3)
C7 0.025(3) 0.029(3) 0.035(3) 0.002(3) 0.010(2) -0.002(3)
C16 0.027(3) 0.034(3) 0.023(3) -0.002(2) 0.007(2) 0.000(3)
C19 0.019(3) 0.043(4) 0.039(3) 0.006(3) 0.008(2) 0.006(3)
C8 0.023(3) 0.029(3) 0.033(3) -0.004(3) 0.007(2) -0.003(2)

loop_
_atom_type_symbol
_atom_type_description
_atom_type_scat_dispersion_real
_atom_type_scat_dispersion_imag
_atom_type_scat_source
C C 0.0033 0.0016 'International Tables Vol C Tables 4.2.6.8 and 6.1.1.4'
H H 0.0000 0.0000 'International Tables Vol C Tables 4.2.6.8 and 6.1.1.4'
N N 0.0061 0.0033 'International Tables Vol C Tables 4.2.6.8 and 6.1.1.4'
O O 0.0106 0.0060 'International Tables Vol C Tables 4.2.6.8 and 6.1.1.4'
Fe Fe 0.3463 0.8444 'International Tables Vol C Tables 4.2.6.8 and 6.1.1.4'
Pd Pd -0.9988 1.0072 'International Tables Vol C Tables 4.2.6.8 and 6.1.1.4'

loop_
_geom_angle_atom_site_label_1
_geom_angle_atom_site_label_2
_geom_angle_atom_site_label_3
_geom_angle
_geom_angle_site_symmetry_1
_geom_angle_site_symmetry_3
CE1A CE2A OE1A 98.2(15) . .
OE1B CE2B CE1B 93.1(13) . .
C4 Pd1 C2 177.1(2) . .
C4 Pd1 C3 89.3(2) . .
C2 Pd1 C3 90.2(2) . .
C4 Pd1 C1 90.4(2) . .
C2 Pd1 C1 90.0(2) . .
C3 Pd1 C1 176.9(2) . .
N2 Fe2 N2 91.5(3) . 2_655
N2 Fe2 N3 178.7(2) . 2_665
N2 Fe2 N3 89.49(17) 2_655 2_665
N2 Fe2 N3 89.49(17) . 1_565
N2 Fe2 N3 178.71(19) 2_655 1_565
N3 Fe2 N3 89.6(3) 2_665 1_565
N2 Fe2 N9 88.77(18) . .
N2 Fe2 N9 91.71(18) 2_655 .
N3 Fe2 N9 90.34(19) 2_665 .
N3 Fe2 N9 89.17(19) 1_565 .
N2 Fe2 N9 91.71(18) . 2_655
N2 Fe2 N9 88.77(18) 2_655 2_655
N3 Fe2 N9 89.17(19) 2_665 2_655
N3 Fe2 N9 90.34(19) 1_565 2_655
N9 Fe2 N9 179.3(3) . 2_655
N1 Fe1 N1 180.0(3) 5_665 .
N1 Fe1 N4 88.94(17) 5_665 5_655
N1 Fe1 N4 91.06(17) . 5_655
N1 Fe1 N4 91.06(17) 5_665 1_565
N1 Fe1 N4 88.94(17) . 1_565
N4 Fe1 N4 180.0(3) 5_655 1_565
N1 Fe1 N5 89.68(18) 5_665 .
N1 Fe1 N5 90.32(18) . .
N4 Fe1 N5 90.97(18) 5_655 .
N4 Fe1 N5 89.03(18) 1_565 .
N1 Fe1 N5 90.32(18) 5_665 5_665
N1 Fe1 N5 89.68(18) . 5_665
N4 Fe1 N5 89.03(18) 5_655 5_665
N4 Fe1 N5 90.97(18) 1_565 5_665
N5 Fe1 N5 180.0(2) . 5_665
N3 C3 Pd1 178.1(6) . .
C6 N7 C5 105.2(5) . .
C6 N7 N8 132.6(5) . .
C5 N7 N8 122.1(5) . .
C2 N2 Fe2 177.6(5) . .
C3 N3 Fe2 178.2(5) . 1_545
N2 C2 Pd1 176.7(5) . .
C6 N5 N6 108.1(5) . .
C6 N5 Fe1 122.1(4) . .
N6 N5 Fe1 129.0(4) . .
N1 C1 Pd1 177.2(5) . .
N4 C4 Pd1 175.9(5) . .
C14 N10 N9 107.0(5) . .
C7 N8 N7 116.8(5) . .
C1 N1 Fe1 165.5(5) . .
C4 N4 Fe1 170.3(5) . 1_545
N10 C14 N11 109.9(6) . .
C21 C20 C19 120.0(6) . .
C16 N12 N11 116.5(5) . .
C19 C18 C17 121.0(6) . .
C22 C17 C18 119.1(6) . .
C22 C17 C16 121.3(6) . .
C18 C17 C16 119.5(6) . .
N5 C6 N7 109.5(5) . .
N9 C15 N11 110.3(5) . .
C15 N9 N10 107.2(5) . .
C15 N9 Fe2 131.9(4) . .
N10 N9 Fe2 120.8(4) . .
C5 N6 N5 105.7(5) . .
C15 N11 C14 105.6(5) . .
C15 N11 N12 123.1(5) . .
C14 N11 N12 131.2(5) . .
C10 C9 C8 119.3(7) . .
C17 C22 C21 120.3(6) . .
N6 C5 N7 111.4(6) . .
C13 C12 C11 119.8(7) . .
C9 C10 C11 121.0(7) . .
C8 C13 C12 120.5(7) . .
C20 C21 C22 120.5(6) . .
C10 C11 C12 119.7(6) . .
N8 C7 C8 120.7(6) . .
N12 C16 C17 120.7(6) . .
C18 C19 C20 119.1(6) . .
C13 C8 C9 119.6(6) . .
C13 C8 C7 120.3(6) . .
C9 C8 C7 120.1(6) . .

loop_
_geom_bond_atom_site_label_1
_geom_bond_atom_site_label_2
_geom_bond_distance
_geom_bond_site_symmetry_2
CE2A CE1A 1.499(18) .
CE2A OE1A 1.702(17) .
CE2B OE1B 1.496(16) .
CE2B CE1B 1.625(17) .
Pd1 C4 1.982(5) .
Pd1 C2 1.989(5) .
Pd1 C3 1.991(5) .
Pd1 C1 1.994(5) .
Fe2 N2 2.148(5) .
Fe2 N2 2.148(5) 2_655
Fe2 N3 2.149(5) 2_665
Fe2 N3 2.149(5) 1_565
Fe2 N9 2.192(5) .
Fe2 N9 2.192(5) 2_655
Fe1 N1 2.146(4) 5_665
Fe1 N1 2.146(4) .
Fe1 N4 2.153(5) 5_655
Fe1 N4 2.153(5) 1_565
Fe1 N5 2.187(5) .
Fe1 N5 2.187(5) 5_665
C3 N3 1.133(7) .
N7 C6 1.350(8) .
N7 C5 1.358(8) .
N7 N8 1.399(7) .
N2 C2 1.142(7) .
N3 Fe2 2.149(5) 1_545
N5 C6 1.311(7) .
N5 N6 1.392(6) .
C1 N1 1.138(7) .
C4 N4 1.155(7) .
N10 C14 1.307(9) .
N10 N9 1.393(7) .
N8 C7 1.263(9) .
N4 Fe1 2.153(5) 1_545
C14 N11 1.362(8) .
C20 C21 1.381(9) .
C20 C19 1.394(10) .
N12 C16 1.275(8) .
N12 N11 1.389(7) .
C18 C19 1.381(9) .
C18 C17 1.396(9) .
C17 C22 1.379(9) .
C17 C16 1.460(8) .
C15 N9 1.304(7) .
C15 N11 1.353(8) .
N6 C5 1.298(9) .
C9 C10 1.378(10) .
C9 C8 1.409(9) .
C22 C21 1.382(9) .
C12 C13 1.388(10) .
C12 C11 1.390(11) .
C10 C11 1.386(10) .
C13 C8 1.384(10) .
C7 C8 1.466(9) .
